data_7127513
loop_
_publ_author_name
'Schmidt, Maximilian'
'Wassy, Daniel'
'Hermann, Mathias'
'Gonz\'alez, M Teresa'
'Agr\"ait, Nicol\'as'
'Zotti, Linda A.'
'Esser, Birgit'
'Leary, Edmund'

_publ_section_title
;
 Single-molecule conductance of dibenzopentalenes: antiaromaticity and
 quantum interference.
;
_journal_issue 6
_journal_name_full 'Chemical communications (Cambridge, England)'
_journal_page_first 745
_journal_page_last 748
_journal_paper_doi 10.1039/d0cc06810a
_journal_volume 57
_journal_year 2021
_chemical_formula_moiety 'C32 H22 S2'
_chemical_formula_sum 'C32 H22 S2'
_chemical_formula_weight 470.61
_space_group_crystal_system triclinic
_space_group_IT_number 2
_space_group_name_Hall '-P 1'
_space_group_name_H-M_alt 'P -1'
_atom_sites_solution_hydrogens geom
_atom_sites_solution_primary direct
_audit_creation_method
;
FinalCif by Daniel Kratzert, Freiburg 2019,
https://github.com/dkratzert/FinalCif
;
_audit_update_record
;
2020-02-10 deposited with the CCDC.	2020-12-07 downloaded from the CCDC.
;
_cell_angle_alpha 89.815(13)
_cell_angle_beta 89.07(3)
_cell_angle_gamma 89.71(2)
_cell_formula_units_Z 2
_cell_length_a 5.323(4)
_cell_length_b 7.924(6)
_cell_length_c 28.58(2)
_cell_measurement_reflns_used 3508
_cell_measurement_temperature 100(2)
_cell_measurement_theta_max 27.0185
_cell_measurement_theta_min 2.678
_cell_volume 1205.3(15)
_computing_cell_refinement 'SAINT V8.40A'
_computing_data_collection 'Bruker BIS 2018.9.0.3/05-Dec-2018 && APEX3_2019.1-0'
_computing_data_reduction 'SAINT V8.40A'
_computing_structure_refinement 'SHELXL-2018/3 (Sheldrick, 2018)'
_computing_structure_solution 'SHELXT 2014/5 (Sheldrick, 2014)'
_diffrn_ambient_temperature 100(2)
_diffrn_detector CCD
_diffrn_detector_area_resol_mean 7.9
_diffrn_detector_type 'Bruker APEXII'
_diffrn_measured_fraction_theta_full 1.000
_diffrn_measured_fraction_theta_max 0.986
_diffrn_measurement_device 'three-circle diffractometer'
_diffrn_measurement_device_type 'Bruker APEX2 QUAZAR'
_diffrn_measurement_method '\w and \f scans'
_diffrn_measurement_specimen_support 'MiTeGen micromount'
_diffrn_radiation_monochromator 'mirror optics'
_diffrn_radiation_probe x-ray
_diffrn_radiation_type MoK\a
_diffrn_radiation_wavelength 0.71073
_diffrn_reflns_av_R_equivalents 0.0943
_diffrn_reflns_av_unetI/netI 0.0906
_diffrn_reflns_Laue_measured_fraction_full 1.000
_diffrn_reflns_Laue_measured_fraction_max 0.986
_diffrn_reflns_limit_h_max 6
_diffrn_reflns_limit_h_min -6
_diffrn_reflns_limit_k_max 10
_diffrn_reflns_limit_k_min -10
_diffrn_reflns_limit_l_max 36
_diffrn_reflns_limit_l_min -37
_diffrn_reflns_number 22148
_diffrn_reflns_point_group_measured_fraction_full 1.000
_diffrn_reflns_point_group_measured_fraction_max 0.986
_diffrn_reflns_theta_full 25.242
_diffrn_reflns_theta_max 27.654
_diffrn_reflns_theta_min 0.713
_diffrn_source 'microfocus sealed X-ray tube'
_diffrn_source_current 0.6
_diffrn_source_type 'Incoatec I\ms'
_diffrn_source_voltage 50.0
_exptl_absorpt_coefficient_mu 0.240
_exptl_absorpt_correction_T_max 0.7456
_exptl_absorpt_correction_T_min 0.4559
_exptl_absorpt_correction_type multi-scan
_exptl_absorpt_process_details
;
 SADABS 2016/2: Krause, L., Herbst-Irmer, R., Sheldrick G.M. & Stalke D.,
 J. Appl. Cryst. 48 (2015) 3-10
;
_exptl_crystal_colour orange
_exptl_crystal_density_diffrn 1.297
_exptl_crystal_description needle
_exptl_crystal_F_000 492
_exptl_crystal_recrystallization_method 'recrystallized from hot toluene'
_exptl_crystal_size_max 0.400
_exptl_crystal_size_mid 0.040
_exptl_crystal_size_min 0.020
_refine_diff_density_max 0.829
_refine_diff_density_min -1.287
_refine_diff_density_rms 0.092
_refine_ls_extinction_method none
_refine_ls_goodness_of_fit_ref 1.079
_refine_ls_hydrogen_treatment constr
_refine_ls_matrix_type full
_refine_ls_number_parameters 310
_refine_ls_number_reflns 5540
_refine_ls_number_restraints 214
_refine_ls_restrained_S_all 1.059
_refine_ls_R_factor_all 0.0993
_refine_ls_R_factor_gt 0.0746
_refine_ls_shift/su_max 0.001
_refine_ls_shift/su_mean 0.000
_refine_ls_structure_factor_coef Fsqd
_refine_ls_weighting_details 'w=1/[\s^2^(Fo^2^)+(0.1155P)^2^+0.0416P] where P=(Fo^2^+2Fc^2^)/3'
_refine_ls_weighting_scheme calc
_refine_ls_wR_factor_gt 0.1886
_refine_ls_wR_factor_ref 0.2045
_reflns_Friedel_coverage 0.000
_reflns_number_gt 4145
_reflns_number_total 5540
_reflns_threshold_expression 'I > 2\s(I)'
_cod_data_source_file d0cc06810a2.cif
_cod_data_source_block Esser_MS241_0m_a
_cod_depositor_comments 'Adding full bibliography for 7127512--7127514.cif.'
_cod_original_cell_volume 1205.1(15)
_cod_database_code 7127513
_shelx_shelxl_version_number 2018/3
_shelx_space_group_comment
;
The symmetry employed for this shelxl refinement is uniquely defined
by the following loop, which should always be used as a source of
symmetry information in preference to the above space-group names.
They are only intended as comments.
;
_shelx_estimated_absorpt_t_min 0.910
_shelx_estimated_absorpt_t_max 0.995
_olex2_diffrn_ambient_temperature_device 'Oxford Cryostream 800'

loop_
_space_group_symop_operation_xyz
'x, y, z'
'-x, -y, -z'

loop_
_atom_site_label
_atom_site_type_symbol
_atom_site_fract_x
_atom_site_fract_y
_atom_site_fract_z
_atom_site_U_iso_or_equiv
_atom_site_adp_type
_atom_site_occupancy
_atom_site_site_symmetry_order
_atom_site_calc_flag
_atom_site_refinement_flags_posn
_atom_site_refinement_flags_adp
_atom_site_refinement_flags_occupancy
_atom_site_disorder_assembly
_atom_site_disorder_group
S1 S 0.1537(2) 0.48728(16) 0.65371(4) 0.0279(3) Uani 1 1 d . . . . .
C1 C 0.9016(9) 0.3030(5) 1.03766(16) 0.0258(9) Uani 1 1 d . . . . .
H1 H 0.933092 0.303251 1.070289 0.031 Uiso 1 1 calc R U . . .
C2 C 1.0513(9) 0.2082(6) 1.00870(17) 0.0277(10) Uani 1 1 d . . . . .
H2 H 1.187799 0.145601 1.021092 0.033 Uiso 1 1 calc R U . . .
S2 S 0.8465(2) 0.98758(16) 0.84627(4) 0.0280(3) Uani 1 1 d . . . . .
C3 C 1.0023(9) 0.2030(5) 0.95947(17) 0.0264(9) Uani 1 1 d . . . . .
H3 H 1.105583 0.135855 0.939428 0.032 Uiso 1 1 calc R U . . .
C4 C 0.8084(9) 0.2940(5) 0.94123(16) 0.0251(9) Uani 1 1 d . . . . .
H4 H 0.778160 0.289085 0.908595 0.030 Uiso 1 1 calc R U . . .
C5 C 0.6508(8) 0.3961(5) 0.97035(15) 0.0232(9) Uani 1 1 d . . . . .
C6 C 0.4540(8) 0.4934(5) 0.95085(15) 0.0225(9) Uani 1 1 d . . . . .
C7 C 0.3020(9) 0.5979(5) 0.97997(15) 0.0235(9) Uani 1 1 d . . . . .
C9 C 0.3537(9) 0.4737(5) 0.86055(15) 0.0236(9) Uani 1 1 d . . . . .
C8 C 0.4003(9) 0.4831(5) 0.90176(16) 0.0246(9) Uani 1 1 d . . . . .
C10 C 0.3046(8) 0.4682(5) 0.81114(15) 0.0200(9) Uani 1 1 d . . . . .
C11 C 0.0938(9) 0.5511(6) 0.79297(16) 0.0241(9) Uani 1 1 d . . . . .
H11 H -0.022997 0.605035 0.813575 0.029 Uiso 1 1 calc R U . . .
C12 C 0.0549(8) 0.5548(5) 0.74506(15) 0.0238(9) Uani 1 1 d . . . . .
H12 H -0.086238 0.613470 0.733034 0.029 Uiso 1 1 calc R U . . .
C13 C 0.2222(8) 0.4726(5) 0.71433(14) 0.0199(8) Uani 1 1 d . . . . .
C14 C 0.4286(8) 0.3885(5) 0.73237(15) 0.0209(9) Uani 1 1 d . . . . .
H14 H 0.543341 0.332698 0.711765 0.025 Uiso 1 1 calc R U . . .
C15 C 0.4692(8) 0.3852(5) 0.78045(15) 0.0211(9) Uani 1 1 d . . . . .
H15 H 0.610132 0.325994 0.792365 0.025 Uiso 1 1 calc R U . . .
C16 C 0.4493(10) 0.4391(7) 0.62599(17) 0.0367(12) Uani 1 1 d . . . . .
H00N H 0.494021 0.321170 0.632297 0.055 Uiso 1 1 calc R U . . .
H00O H 0.579109 0.513174 0.638363 0.055 Uiso 1 1 calc R U . . .
H00R H 0.436546 0.456562 0.592149 0.055 Uiso 1 1 calc R U . . .
C17 C 0.0984(9) 0.8038(5) 0.46239(17) 0.0264(10) Uani 1 1 d . . . . .
H17 H 0.066190 0.805987 0.429796 0.032 Uiso 1 1 calc R U . . .
C18 C -0.0506(10) 0.7073(6) 0.49129(17) 0.0291(10) Uani 1 1 d . . . . .
H18 H -0.184782 0.643755 0.478895 0.035 Uiso 1 1 calc R U . . .
C19 C -0.0015(9) 0.7033(5) 0.54053(18) 0.0280(10) Uani 1 1 d . . . . .
H19 H -0.104611 0.636841 0.560738 0.034 Uiso 1 1 calc R U . . .
C20 C 0.1913(9) 0.7935(5) 0.55867(16) 0.0258(9) Uani 1 1 d . . . . .
H20 H 0.220923 0.787679 0.591333 0.031 Uiso 1 1 calc R U . . .
C21 C 0.3497(8) 0.8966(5) 0.52977(16) 0.0236(9) Uani 1 1 d . . . . .
C22 C 0.5471(9) 0.9933(5) 0.54892(16) 0.0240(9) Uani 1 1 d . . . . .
C23 C 0.6974(9) 1.0978(5) 0.51985(15) 0.0237(9) Uani 1 1 d . . . . .
C24 C 0.5998(9) 0.9839(5) 0.59811(16) 0.0254(9) Uani 1 1 d . . . . .
C25 C 0.6455(9) 0.9729(6) 0.63939(16) 0.0247(9) Uani 1 1 d . . . . .
C26 C 0.6962(8) 0.9681(5) 0.68855(15) 0.0204(9) Uani 1 1 d . . . . .
C27 C 0.9064(9) 1.0508(6) 0.70737(16) 0.0250(9) Uani 1 1 d . . . . .
H27 H 1.023042 1.104668 0.686798 0.030 Uiso 1 1 calc R U . . .
C28 C 0.9459(8) 1.0550(5) 0.75521(15) 0.0228(9) Uani 1 1 d . . . . .
H28 H 1.086509 1.113092 0.767190 0.027 Uiso 1 1 calc R U . . .
C29 C 0.7787(8) 0.9736(5) 0.78563(15) 0.0211(9) Uani 1 1 d . . . . .
C30 C 0.5723(8) 0.8885(5) 0.76754(15) 0.0204(8) Uani 1 1 d . . . . .
H30 H 0.459220 0.831971 0.788261 0.024 Uiso 1 1 calc R U . . .
C31 C 0.5303(8) 0.8854(5) 0.71948(14) 0.0214(9) Uani 1 1 d . . . . .
H31 H 0.389301 0.827151 0.707700 0.026 Uiso 1 1 calc R U . . .
C32 C 0.5512(10) 0.9400(7) 0.87423(17) 0.0364(12) Uani 1 1 d . . . . .
H00A H 0.419956 1.013115 0.861432 0.055 Uiso 1 1 calc R U . . .
H00C H 0.563317 0.959079 0.907979 0.055 Uiso 1 1 calc R U . . .
H00H H 0.508790 0.821636 0.868559 0.055 Uiso 1 1 calc R U . . .

loop_
_atom_site_aniso_label
_atom_site_aniso_U_11
_atom_site_aniso_U_22
_atom_site_aniso_U_33
_atom_site_aniso_U_23
_atom_site_aniso_U_13
_atom_site_aniso_U_12
S1 0.0289(6) 0.0391(7) 0.0157(5) 0.0044(5) -0.0031(5) -0.0010(4)
C1 0.036(3) 0.024(2) 0.018(2) 0.0003(16) -0.0059(18) -0.0066(17)
C2 0.032(3) 0.024(2) 0.027(2) 0.0006(17) -0.0023(19) -0.0042(18)
S2 0.0294(6) 0.0381(7) 0.0164(5) -0.0047(5) -0.0030(5) 0.0013(4)
C3 0.031(2) 0.024(2) 0.025(2) -0.0037(17) 0.0023(19) -0.0036(16)
C4 0.034(3) 0.022(2) 0.019(2) -0.0030(16) 0.0001(18) -0.0061(16)
C5 0.031(2) 0.022(2) 0.017(2) -0.0005(16) -0.0041(17) -0.0087(16)
C6 0.029(2) 0.020(2) 0.018(2) -0.0011(15) -0.0004(16) -0.0079(16)
C7 0.032(2) 0.024(2) 0.015(2) 0.0010(16) -0.0008(17) -0.0078(17)
C9 0.030(2) 0.023(2) 0.0179(18) -0.0018(16) 0.0025(17) -0.0021(17)
C8 0.031(2) 0.020(2) 0.023(2) 0.0005(16) -0.0029(18) -0.0052(17)
C10 0.021(2) 0.023(2) 0.0161(19) 0.0017(16) -0.0008(16) -0.0018(15)
C11 0.026(2) 0.025(2) 0.021(2) -0.0022(17) -0.0019(18) 0.0014(17)
C12 0.024(2) 0.026(2) 0.021(2) -0.0007(17) -0.0029(17) 0.0009(16)
C13 0.023(2) 0.022(2) 0.0142(19) 0.0017(15) -0.0047(16) -0.0060(16)
C14 0.022(2) 0.022(2) 0.019(2) -0.0042(16) -0.0019(16) -0.0002(16)
C15 0.023(2) 0.019(2) 0.022(2) 0.0017(15) -0.0053(16) -0.0006(16)
C16 0.046(3) 0.045(3) 0.019(2) 0.001(2) 0.001(2) 0.009(2)
C17 0.034(3) 0.024(2) 0.021(2) 0.0013(16) -0.0039(19) 0.0063(17)
C18 0.038(3) 0.024(2) 0.025(2) -0.0011(17) -0.0061(19) 0.0034(18)
C19 0.035(3) 0.020(2) 0.029(2) 0.0043(17) 0.002(2) 0.0055(16)
C20 0.034(3) 0.024(2) 0.019(2) 0.0025(16) 0.0006(18) 0.0051(16)
C21 0.030(2) 0.019(2) 0.021(2) -0.0030(16) 0.0000(17) 0.0075(15)
C22 0.032(2) 0.020(2) 0.020(2) 0.0000(15) -0.0023(17) 0.0069(16)
C23 0.030(2) 0.021(2) 0.020(2) -0.0009(16) -0.0016(18) 0.0061(16)
C24 0.032(3) 0.020(2) 0.024(2) -0.0019(17) -0.0017(18) 0.0052(17)
C25 0.029(2) 0.025(2) 0.0193(19) 0.0001(17) 0.0007(17) 0.0032(17)
C26 0.028(2) 0.0172(19) 0.0156(18) -0.0006(15) 0.0001(16) 0.0024(15)
C27 0.028(2) 0.024(2) 0.023(2) 0.0003(17) -0.0010(18) -0.0017(17)
C28 0.023(2) 0.023(2) 0.023(2) -0.0014(16) -0.0026(17) 0.0021(16)
C29 0.024(2) 0.021(2) 0.018(2) -0.0029(16) -0.0016(16) 0.0039(16)
C30 0.024(2) 0.021(2) 0.0165(19) 0.0016(15) 0.0013(16) 0.0003(15)
C31 0.026(2) 0.019(2) 0.019(2) -0.0027(15) -0.0036(16) -0.0017(16)
C32 0.039(3) 0.053(3) 0.018(2) -0.004(2) 0.001(2) -0.009(2)

loop_
_atom_type_symbol
_atom_type_description
_atom_type_scat_dispersion_real
_atom_type_scat_dispersion_imag
_atom_type_scat_source
C C 0.0033 0.0016 'International Tables Vol C Tables 4.2.6.8 and 6.1.1.4'
H H 0.0000 0.0000 'International Tables Vol C Tables 4.2.6.8 and 6.1.1.4'
S S 0.1246 0.1234 'International Tables Vol C Tables 4.2.6.8 and 6.1.1.4'

loop_
_geom_angle_atom_site_label_1
_geom_angle_atom_site_label_2
_geom_angle_atom_site_label_3
_geom_angle
_geom_angle_site_symmetry_1
_geom_angle_site_symmetry_3
_geom_angle_publ_flag
C13 S1 C16 103.0(2) . . ?
C2 C1 C7 121.5(4) . 2_667 ?
C2 C1 H1 119.2 . . ?
C7 C1 H1 119.2 2_667 . ?
C1 C2 C3 119.9(5) . . ?
C1 C2 H2 120.0 . . ?
C3 C2 H2 120.0 . . ?
C29 S2 C32 103.3(2) . . ?
C4 C3 C2 120.5(4) . . ?
C4 C3 H3 119.7 . . ?
C2 C3 H3 119.7 . . ?
C3 C4 C5 121.0(4) . . ?
C3 C4 H4 119.5 . . ?
C5 C4 H4 119.5 . . ?
C6 C5 C4 120.5(4) . . ?
C6 C5 C7 120.5(4) . 2_667 ?
C4 C5 C7 119.0(4) . 2_667 ?
C7 C6 C5 120.1(4) . . ?
C7 C6 C8 119.2(4) . . ?
C5 C6 C8 120.7(4) . . ?
C6 C7 C1 122.6(4) . 2_667 ?
C6 C7 C5 119.4(4) . 2_667 ?
C1 C7 C5 118.0(4) 2_667 2_667 ?
C8 C9 C10 177.7(5) . . ?
C9 C8 C6 179.5(5) . . ?
C15 C10 C11 118.9(4) . . ?
C15 C10 C9 120.7(4) . . ?
C11 C10 C9 120.4(4) . . ?
C12 C11 C10 120.4(4) . . ?
C12 C11 H11 119.8 . . ?
C10 C11 H11 119.8 . . ?
C11 C12 C13 120.5(4) . . ?
C11 C12 H12 119.8 . . ?
C13 C12 H12 119.8 . . ?
C14 C13 C12 119.1(4) . . ?
C14 C13 S1 124.5(3) . . ?
C12 C13 S1 116.4(3) . . ?
C13 C14 C15 120.6(4) . . ?
C13 C14 H14 119.7 . . ?
C15 C14 H14 119.7 . . ?
C10 C15 C14 120.5(4) . . ?
C10 C15 H15 119.8 . . ?
C14 C15 H15 119.8 . . ?
S1 C16 H00N 109.5 . . ?
S1 C16 H00O 109.5 . . ?
H00N C16 H00O 109.5 . . ?
S1 C16 H00R 109.5 . . ?
H00N C16 H00R 109.5 . . ?
H00O C16 H00R 109.5 . . ?
C18 C17 C23 121.7(4) . 2_676 ?
C18 C17 H17 119.1 . . ?
C23 C17 H17 119.1 2_676 . ?
C17 C18 C19 119.2(5) . . ?
C17 C18 H18 120.4 . . ?
C19 C18 H18 120.4 . . ?
C20 C19 C18 120.9(5) . . ?
C20 C19 H19 119.6 . . ?
C18 C19 H19 119.6 . . ?
C19 C20 C21 121.6(4) . . ?
C19 C20 H20 119.2 . . ?
C21 C20 H20 119.2 . . ?
C22 C21 C20 121.5(4) . . ?
C22 C21 C23 120.3(4) . 2_676 ?
C20 C21 C23 118.2(4) . 2_676 ?
C23 C22 C21 120.5(4) . . ?
C23 C22 C24 119.0(4) . . ?
C21 C22 C24 120.5(4) . . ?
C22 C23 C17 122.5(4) . 2_676 ?
C22 C23 C21 119.2(4) . 2_676 ?
C17 C23 C21 118.4(4) 2_676 2_676 ?
C25 C24 C22 178.8(5) . . ?
C24 C25 C26 177.3(5) . . ?
C31 C26 C27 118.3(4) . . ?
C31 C26 C25 120.1(4) . . ?
C27 C26 C25 121.6(4) . . ?
C28 C27 C26 121.4(4) . . ?
C28 C27 H27 119.3 . . ?
C26 C27 H27 119.3 . . ?
C27 C28 C29 119.8(4) . . ?
C27 C28 H28 120.1 . . ?
C29 C28 H28 120.1 . . ?
C28 C29 C30 119.5(4) . . ?
C28 C29 S2 116.1(3) . . ?
C30 C29 S2 124.4(3) . . ?
C31 C30 C29 120.9(4) . . ?
C31 C30 H30 119.6 . . ?
C29 C30 H30 119.6 . . ?
C30 C31 C26 120.1(4) . . ?
C30 C31 H31 120.0 . . ?
C26 C31 H31 120.0 . . ?
S2 C32 H00A 109.5 . . ?
S2 C32 H00C 109.5 . . ?
H00A C32 H00C 109.5 . . ?
S2 C32 H00H 109.5 . . ?
H00A C32 H00H 109.5 . . ?
H00C C32 H00H 109.5 . . ?

loop_
_geom_bond_atom_site_label_1
_geom_bond_atom_site_label_2
_geom_bond_distance
_geom_bond_site_symmetry_2
_geom_bond_publ_flag
S1 C13 1.779(4) . ?
S1 C16 1.790(5) . ?
C1 C2 1.364(7) . ?
C1 C7 1.432(7) 2_667 ?
C1 H1 0.9500 . ?
C2 C3 1.436(7) . ?
C2 H2 0.9500 . ?
S2 C29 1.780(5) . ?
S2 C32 1.793(6) . ?
C3 C4 1.365(7) . ?
C3 H3 0.9500 . ?
C4 C5 1.423(6) . ?
C4 H4 0.9500 . ?
C5 C6 1.418(6) . ?
C5 C7 1.447(6) 2_667 ?
C6 C7 1.418(6) . ?
C6 C8 1.439(6) . ?
C9 C8 1.210(6) . ?
C9 C10 1.441(6) . ?
C10 C15 1.394(6) . ?
C10 C11 1.404(6) . ?
C11 C12 1.388(6) . ?
C11 H11 0.9500 . ?
C12 C13 1.400(6) . ?
C12 H12 0.9500 . ?
C13 C14 1.388(6) . ?
C14 C15 1.395(6) . ?
C14 H14 0.9500 . ?
C15 H15 0.9500 . ?
C16 H00N 0.9800 . ?
C16 H00O 0.9800 . ?
C16 H00R 0.9800 . ?
C17 C18 1.370(7) . ?
C17 C23 1.441(7) 2_676 ?
C17 H17 0.9500 . ?
C18 C19 1.435(7) . ?
C18 H18 0.9500 . ?
C19 C20 1.364(7) . ?
C19 H19 0.9500 . ?
C20 C21 1.428(7) . ?
C20 H20 0.9500 . ?
C21 C22 1.421(7) . ?
C21 C23 1.445(6) 2_676 ?
C22 C23 1.413(7) . ?
C22 C24 1.440(6) . ?
C24 C25 1.211(6) . ?
C25 C26 1.435(6) . ?
C26 C31 1.403(6) . ?
C26 C27 1.414(6) . ?
C27 C28 1.387(6) . ?
C27 H27 0.9500 . ?
C28 C29 1.393(6) . ?
C28 H28 0.9500 . ?
C29 C30 1.399(6) . ?
C30 C31 1.395(6) . ?
C30 H30 0.9500 . ?
C31 H31 0.9500 . ?
C32 H00A 0.9800 . ?
C32 H00C 0.9800 . ?
C32 H00H 0.9800 . ?

loop_
_geom_torsion_atom_site_label_1
_geom_torsion_atom_site_label_2
_geom_torsion_atom_site_label_3
_geom_torsion_atom_site_label_4
_geom_torsion
_geom_torsion_site_symmetry_1
_geom_torsion_site_symmetry_2
_geom_torsion_site_symmetry_3
_geom_torsion_site_symmetry_4
_geom_torsion_publ_flag
C7 C1 C2 C3 -1.6(7) 2_667 . . . ?
C1 C2 C3 C4 0.8(7) . . . . ?
C2 C3 C4 C5 0.1(7) . . . . ?
C3 C4 C5 C6 178.4(4) . . . . ?
C3 C4 C5 C7 -0.2(7) . . . 2_667 ?
C4 C5 C6 C7 -178.4(4) . . . . ?
C7 C5 C6 C7 0.2(7) 2_667 . . . ?
C4 C5 C6 C8 3.7(7) . . . . ?
C7 C5 C6 C8 -177.7(4) 2_667 . . . ?
C5 C6 C7 C1 -179.1(4) . . . 2_667 ?
C8 C6 C7 C1 -1.2(7) . . . 2_667 ?
C5 C6 C7 C5 -0.2(7) . . . 2_667 ?
C8 C6 C7 C5 177.7(4) . . . 2_667 ?
C15 C10 C11 C12 -2.1(7) . . . . ?
C9 C10 C11 C12 176.0(4) . . . . ?
C10 C11 C12 C13 1.5(7) . . . . ?
C11 C12 C13 C14 -0.5(7) . . . . ?
C11 C12 C13 S1 -179.6(4) . . . . ?
C16 S1 C13 C14 -19.0(5) . . . . ?
C16 S1 C13 C12 160.0(4) . . . . ?
C12 C13 C14 C15 0.2(7) . . . . ?
S1 C13 C14 C15 179.2(3) . . . . ?
C11 C10 C15 C14 1.7(7) . . . . ?
C9 C10 C15 C14 -176.3(4) . . . . ?
C13 C14 C15 C10 -0.8(7) . . . . ?
C23 C17 C18 C19 -0.3(7) 2_676 . . . ?
C17 C18 C19 C20 -0.2(6) . . . . ?
C18 C19 C20 C21 0.7(6) . . . . ?
C19 C20 C21 C22 178.6(4) . . . . ?
C19 C20 C21 C23 -0.6(6) . . . 2_676 ?
C20 C21 C22 C23 -178.3(4) . . . . ?
C23 C21 C22 C23 0.9(7) 2_676 . . . ?
C20 C21 C22 C24 2.8(6) . . . . ?
C23 C21 C22 C24 -178.0(4) 2_676 . . . ?
C21 C22 C23 C17 -179.1(4) . . . 2_676 ?
C24 C22 C23 C17 -0.2(6) . . . 2_676 ?
C21 C22 C23 C21 -0.9(7) . . . 2_676 ?
C24 C22 C23 C21 178.0(4) . . . 2_676 ?
C31 C26 C27 C28 -1.8(6) . . . . ?
C25 C26 C27 C28 175.9(4) . . . . ?
C26 C27 C28 C29 1.2(6) . . . . ?
C27 C28 C29 C30 0.0(6) . . . . ?
C27 C28 C29 S2 -179.8(3) . . . . ?
C32 S2 C29 C28 160.2(3) . . . . ?
C32 S2 C29 C30 -19.5(4) . . . . ?
C28 C29 C30 C31 -0.7(6) . . . . ?
S2 C29 C30 C31 179.1(3) . . . . ?
C29 C30 C31 C26 0.1(6) . . . . ?
C27 C26 C31 C30 1.1(6) . . . . ?
C25 C26 C31 C30 -176.6(4) . . . . ?
